data_7037295
loop_
_publ_author_name
'Mai, Van Hung'
'Kuzmina, Lyudmila G.'
'Churakov, Andrei V.'
'Korobkov, Ilia'
'Howard, Judith A. K.'
'Nikonov, Georgii I.'

_publ_section_title
;
 NHC carbene supported half-sandwich hydridosilyl complexes of ruthenium:
 the impact of supporting ligands on SiH interligand interactions.
;
_journal_issue 1
_journal_name_full 'Dalton transactions (Cambridge, England : 2003)'
_journal_page_first 208
_journal_page_last 215
_journal_paper_doi 10.1039/c5dt04067a
_journal_volume 45
_journal_year 2015
_chemical_formula_moiety 'C32 H43 Cl3 N2 Ru Si, 0.5(C4 H10 O)'
_chemical_formula_sum 'C34 H48 Cl3 N2 O0.5 Ru Si'
_chemical_formula_weight 728.25
_chemical_name_systematic
; 
 ? 
;
_space_group_IT_number 2
_symmetry_cell_setting triclinic
_symmetry_space_group_name_Hall '-P 1'
_symmetry_space_group_name_H-M 'P -1'
_atom_sites_solution_hydrogens mixed
_atom_sites_solution_primary direct
_atom_sites_solution_secondary difmap
_audit_creation_method SHELXL-97
_audit_update_record
;
2015-11-11 deposited with the CCDC.
2015-11-15 downloaded from the CCDC.
;
_cell_angle_alpha 110.994(2)
_cell_angle_beta 102.836(2)
_cell_angle_gamma 97.069(2)
_cell_formula_units_Z 4
_cell_length_a 11.0661(6)
_cell_length_b 18.8580(10)
_cell_length_c 18.9389(10)
_cell_measurement_reflns_used 9984
_cell_measurement_temperature 120(2)
_cell_measurement_theta_max 30.401
_cell_measurement_theta_min 2.619
_cell_volume 3507.4(3)
_computing_cell_refinement 'SAINT (Bruker, 2013)'
_computing_data_collection '<i>APEX2</i> (Bruker, 2013)'
_computing_data_reduction 'SAINT (Bruker, 2013)'
_computing_molecular_graphics 'SHELXTL (Sheldrick, 2008)'
_computing_publication_material 'SHELXTL (Sheldrick, 2008)'
_computing_structure_refinement 'SHELXTL (Sheldrick, 2008)'
_computing_structure_solution 'SHELXTL (Sheldrick, 2008)'
_diffrn_ambient_temperature 120(2)
_diffrn_measured_fraction_theta_full 0.998
_diffrn_measured_fraction_theta_max 0.998
_diffrn_measurement_device_type 'Bruker D8 Venture'
_diffrn_measurement_method \w
_diffrn_radiation_monochromator graphite
_diffrn_radiation_source 'fine-focus sealed tube'
_diffrn_radiation_type MoK\a
_diffrn_radiation_wavelength 0.71073
_diffrn_reflns_av_R_equivalents 0.0422
_diffrn_reflns_av_sigmaI/netI 0.0616
_diffrn_reflns_limit_h_max 13
_diffrn_reflns_limit_h_min -14
_diffrn_reflns_limit_k_max 24
_diffrn_reflns_limit_k_min -23
_diffrn_reflns_limit_l_max 24
_diffrn_reflns_limit_l_min -24
_diffrn_reflns_number 40608
_diffrn_reflns_theta_full 27.00
_diffrn_reflns_theta_max 27.00
_diffrn_reflns_theta_min 1.96
_diffrn_standards_decay_% 0
_diffrn_standards_interval_time 0
_diffrn_standards_number 0
_exptl_absorpt_coefficient_mu 0.737
_exptl_absorpt_correction_T_max 0.9711
_exptl_absorpt_correction_T_min 0.9039
_exptl_absorpt_correction_type multi-scan
_exptl_absorpt_process_details 'SADABS (Bruker, 2013)'
_exptl_crystal_colour colourless
_exptl_crystal_density_diffrn 1.379
_exptl_crystal_density_method 'not measured'
_exptl_crystal_description block
_exptl_crystal_F_000 1516
_exptl_crystal_size_max 0.14
_exptl_crystal_size_mid 0.10
_exptl_crystal_size_min 0.04
_refine_diff_density_max 2.061
_refine_diff_density_min -1.189
_refine_diff_density_rms 0.110
_refine_ls_extinction_method none
_refine_ls_goodness_of_fit_ref 1.047
_refine_ls_hydrogen_treatment mixed
_refine_ls_matrix_type full
_refine_ls_number_parameters 767
_refine_ls_number_reflns 15272
_refine_ls_number_restraints 17
_refine_ls_restrained_S_all 1.049
_refine_ls_R_factor_all 0.0768
_refine_ls_R_factor_gt 0.0491
_refine_ls_shift/su_max 0.001
_refine_ls_shift/su_mean 0.000
_refine_ls_structure_factor_coef Fsqd
_refine_ls_weighting_details 'calc w=1/[\s^2^(Fo^2^)+(0.0628P)^2^+3.6412P] where P=(Fo^2^+2Fc^2^)/3'
_refine_ls_weighting_scheme calc
_refine_ls_wR_factor_gt 0.1171
_refine_ls_wR_factor_ref 0.1294
_reflns_number_gt 11291
_reflns_number_total 15272
_reflns_threshold_expression I>2\s(I)
_cod_data_source_file c5dt04067a2.cif
_cod_data_source_block added_by_encifer
_cod_depositor_comments 'Adding full bibliography for 7037294--7037300.cif.'
_cod_original_formula_sum 'C34 H48 Cl3 N2 O0.50 Ru Si'
_cod_database_code 7037295

loop_
_symmetry_equiv_pos_as_xyz
'x, y, z'
'-x, -y, -z'

loop_
_atom_site_label
_atom_site_type_symbol
_atom_site_fract_x
_atom_site_fract_y
_atom_site_fract_z
_atom_site_U_iso_or_equiv
_atom_site_adp_type
_atom_site_occupancy
_atom_site_symmetry_multiplicity
_atom_site_calc_flag
_atom_site_refinement_flags
_atom_site_disorder_assembly
_atom_site_disorder_group
Ru1 Ru 0.18116(3) 0.491446(18) 0.347053(17) 0.01870(9) Uani 1 1 d . . .
H1A H 0.116(4) 0.541(2) 0.314(2) 0.032(11) Uiso 1 1 d . . .
H1B H 0.111(6) 0.408(4) 0.300(4) 0.10(2) Uiso 1 1 d . . .
Ru2 Ru 0.81216(3) -0.051476(17) 0.310043(17) 0.01858(9) Uani 1 1 d . . .
H2A H 0.786(5) -0.090(3) 0.222(3) 0.057(15) Uiso 1 1 d . . .
H2B H 0.935(4) 0.011(3) 0.348(3) 0.039(12) Uiso 1 1 d . . .
Si1 Si -0.03140(10) 0.47213(7) 0.32055(7) 0.0248(2) Uani 1 1 d . . .
Si2 Si 0.98556(10) -0.07180(6) 0.26870(6) 0.0217(2) Uani 1 1 d . . .
Cl11 Cl -0.09615(12) 0.56712(7) 0.38678(7) 0.0408(3) Uani 1 1 d . . .
Cl12 Cl -0.12438(10) 0.38638(6) 0.34899(7) 0.0345(2) Uani 1 1 d . . .
Cl13 Cl -0.14558(11) 0.44771(7) 0.20823(7) 0.0394(3) Uani 1 1 d . . .
Cl21 Cl 0.97171(12) -0.17985(6) 0.17843(6) 0.0374(3) Uani 1 1 d . . .
Cl22 Cl 1.14326(10) -0.07283(7) 0.35380(6) 0.0345(3) Uani 1 1 d . . .
Cl23 Cl 1.06795(10) 0.00333(6) 0.22690(6) 0.0305(2) Uani 1 1 d . . .
N11 N 0.2582(3) 0.51668(18) 0.20973(18) 0.0231(7) Uani 1 1 d . . .
N12 N 0.2239(3) 0.39522(18) 0.18628(17) 0.0201(7) Uani 1 1 d . . .
N21 N 0.6939(3) 0.02871(17) 0.20181(16) 0.0164(6) Uani 1 1 d . . .
N22 N 0.7898(3) 0.11258(17) 0.31939(17) 0.0168(6) Uani 1 1 d . . .
C11 C 0.2272(4) 0.5746(3) 0.4706(2) 0.0402(12) Uani 1 1 d . . .
H11 H 0.1784 0.6145 0.4918 0.048 Uiso 1 1 calc R . .
C12 C 0.3352(4) 0.5873(3) 0.4448(2) 0.0328(10) Uani 1 1 d . . .
H12 H 0.3748 0.6372 0.4433 0.039 Uiso 1 1 calc R . .
C13 C 0.3836(4) 0.5182(2) 0.4277(2) 0.0287(9) Uani 1 1 d . . .
H13 H 0.4615 0.5104 0.4100 0.034 Uiso 1 1 calc R . .
C14 C 0.3046(4) 0.4636(3) 0.4422(2) 0.0352(11) Uani 1 1 d . . .
H14 H 0.3176 0.4107 0.4374 0.042 Uiso 1 1 calc R . .
C15 C 0.2070(4) 0.4984(3) 0.4684(2) 0.0378(11) Uani 1 1 d . . .
H15 H 0.1419 0.4752 0.4878 0.045 Uiso 1 1 calc R . .
C16 C 0.2254(3) 0.4662(2) 0.2421(2) 0.0187(8) Uani 1 1 d . . .
C17 C 0.2758(4) 0.4788(2) 0.1364(2) 0.0320(10) Uani 1 1 d . . .
H17 H 0.2988 0.5022 0.1030 0.038 Uiso 1 1 calc R . .
C18 C 0.2541(4) 0.4030(2) 0.1219(2) 0.0296(9) Uani 1 1 d . . .
H18 H 0.2586 0.3620 0.0759 0.036 Uiso 1 1 calc R . .
C21 C 0.7864(5) -0.1574(3) 0.3343(3) 0.0449(13) Uani 1 1 d . . .
H21 H 0.8191 -0.2050 0.3104 0.054 Uiso 1 1 calc R . .
C22 C 0.6623(5) -0.1466(3) 0.3072(3) 0.0423(12) Uani 1 1 d . . .
H22 H 0.5933 -0.1842 0.2596 0.051 Uiso 1 1 calc R . .
C23 C 0.6510(4) -0.0763(3) 0.3625(3) 0.0353(11) Uani 1 1 d . . .
H23 H 0.5733 -0.0542 0.3600 0.042 Uiso 1 1 calc R . .
C24 C 0.7666(4) -0.0430(3) 0.4228(3) 0.0363(11) Uani 1 1 d . . .
H24 H 0.7842 0.0056 0.4715 0.044 Uiso 1 1 calc R . .
C25 C 0.8496(4) -0.0933(3) 0.4055(3) 0.0395(12) Uani 1 1 d . . .
H25 H 0.9353 -0.0874 0.4409 0.047 Uiso 1 1 calc R . .
C26 C 0.7588(3) 0.0339(2) 0.2749(2) 0.0150(7) Uani 1 1 d . . .
C27 C 0.6897(4) 0.1018(2) 0.2020(2) 0.0212(8) Uani 1 1 d . . .
H27 H 0.6511 0.1126 0.1580 0.025 Uiso 1 1 calc R . .
C28 C 0.7498(4) 0.1542(2) 0.2750(2) 0.0209(8) Uani 1 1 d . . .
H28 H 0.7626 0.2093 0.2929 0.025 Uiso 1 1 calc R . .
C31 C 0.2854(4) 0.6010(2) 0.2465(2) 0.0247(9) Uani 1 1 d . . .
C32 C 0.1895(4) 0.6394(2) 0.2287(2) 0.0298(10) Uani 1 1 d . . .
C33 C 0.2220(5) 0.7208(3) 0.2611(2) 0.0342(11) Uani 1 1 d . . .
H33 H 0.1598 0.7488 0.2498 0.041 Uiso 1 1 calc R . .
C34 C 0.3426(5) 0.7612(2) 0.3091(3) 0.0355(11) Uani 1 1 d . . .
H34 H 0.3622 0.8166 0.3311 0.043 Uiso 1 1 calc R . .
C35 C 0.4349(5) 0.7218(2) 0.3254(3) 0.0341(11) Uani 1 1 d . . .
H35 H 0.5174 0.7505 0.3588 0.041 Uiso 1 1 calc R . .
C36 C 0.4096(4) 0.6412(2) 0.2939(2) 0.0276(9) Uani 1 1 d . . .
C37 C 0.0585(5) 0.5963(3) 0.1748(2) 0.0379(11) Uani 1 1 d . . .
H37 H 0.0485 0.5403 0.1665 0.046 Uiso 1 1 calc R . .
C38 C 0.5153(4) 0.5991(3) 0.3082(2) 0.0314(10) Uani 1 1 d . . .
H38 H 0.4751 0.5466 0.3037 0.038 Uiso 1 1 calc R . .
C41 C 0.2144(4) 0.3216(2) 0.1942(2) 0.0197(8) Uani 1 1 d . . .
C42 C 0.0969(4) 0.2680(2) 0.1618(2) 0.0235(8) Uani 1 1 d . . .
C43 C 0.0938(4) 0.1968(2) 0.1677(2) 0.0291(9) Uani 1 1 d . . .
H43 H 0.0151 0.1599 0.1479 0.035 Uiso 1 1 calc R . .
C44 C 0.2015(4) 0.1781(2) 0.2015(2) 0.0323(10) Uani 1 1 d . . .
H44 H 0.1971 0.1286 0.2042 0.039 Uiso 1 1 calc R . .
C45 C 0.3169(4) 0.2316(2) 0.2316(2) 0.0297(9) Uani 1 1 d . . .
H45 H 0.3911 0.2180 0.2545 0.036 Uiso 1 1 calc R . .
C46 C 0.3264(4) 0.3047(2) 0.2289(2) 0.0217(8) Uani 1 1 d . . .
C47 C -0.0207(4) 0.2851(2) 0.1188(2) 0.0300(9) Uani 1 1 d . . .
H47 H -0.0077 0.3430 0.1377 0.036 Uiso 1 1 calc R . .
C48 C 0.4541(4) 0.3599(2) 0.2576(2) 0.0285(9) Uani 1 1 d . . .
H48 H 0.4390 0.4128 0.2638 0.034 Uiso 1 1 calc R . .
C51 C -0.0458(5) 0.6275(3) 0.2100(3) 0.0452(12) Uani 1 1 d . . .
H51A H -0.0372 0.6223 0.2604 0.068 Uiso 1 1 calc R . .
H51B H -0.1293 0.5977 0.1734 0.068 Uiso 1 1 calc R . .
H51C H -0.0375 0.6826 0.2186 0.068 Uiso 1 1 calc R . .
C52 C 0.0432(6) 0.6016(4) 0.0939(3) 0.0631(17) Uani 1 1 d . . .
H52A H 0.1063 0.5781 0.0701 0.095 Uiso 1 1 calc R . .
H52B H 0.0561 0.6564 0.1012 0.095 Uiso 1 1 calc R . .
H52C H -0.0424 0.5737 0.0592 0.095 Uiso 1 1 calc R . .
C53 C 0.5863(5) 0.5867(3) 0.2448(3) 0.0521(14) Uani 1 1 d . . .
H53A H 0.5253 0.5593 0.1923 0.078 Uiso 1 1 calc R . .
H53B H 0.6488 0.5555 0.2524 0.078 Uiso 1 1 calc R . .
H53C H 0.6300 0.6374 0.2495 0.078 Uiso 1 1 calc R . .
C54 C 0.6117(4) 0.6407(3) 0.3900(3) 0.0416(12) Uani 1 1 d . . .
H54A H 0.5667 0.6530 0.4305 0.062 Uiso 1 1 calc R . .
H54B H 0.6618 0.6890 0.3933 0.062 Uiso 1 1 calc R . .
H54C H 0.6685 0.6067 0.3987 0.062 Uiso 1 1 calc R . .
C55 C -0.1405(4) 0.2557(3) 0.1360(3) 0.0460(13) Uani 1 1 d . . .
H55A H -0.1262 0.2747 0.1933 0.069 Uiso 1 1 calc R . .
H55B H -0.1614 0.1986 0.1129 0.069 Uiso 1 1 calc R . .
H55C H -0.2110 0.2748 0.1130 0.069 Uiso 1 1 calc R . .
C56 C -0.0374(5) 0.2526(3) 0.0296(3) 0.0446(12) Uani 1 1 d . . .
H56A H 0.0392 0.2742 0.0196 0.067 Uiso 1 1 calc R . .
H56B H -0.1110 0.2671 0.0032 0.067 Uiso 1 1 calc R . .
H56C H -0.0510 0.1957 0.0090 0.067 Uiso 1 1 calc R . .
C57 C 0.5282(5) 0.3359(3) 0.1966(3) 0.0483(13) Uani 1 1 d . . .
H57A H 0.4779 0.3339 0.1460 0.073 Uiso 1 1 calc R . .
H57B H 0.5451 0.2844 0.1898 0.073 Uiso 1 1 calc R . .
H57C H 0.6089 0.3740 0.2150 0.073 Uiso 1 1 calc R . .
C58 C 0.5347(4) 0.3664(3) 0.3374(3) 0.0387(11) Uani 1 1 d . . .
H58A H 0.4836 0.3754 0.3746 0.058 Uiso 1 1 calc R . .
H58B H 0.6086 0.4100 0.3578 0.058 Uiso 1 1 calc R . .
H58C H 0.5635 0.3179 0.3308 0.058 Uiso 1 1 calc R . .
C61 C 0.6235(3) -0.0411(2) 0.1326(2) 0.0183(8) Uani 1 1 d . . .
C62 C 0.6722(4) -0.0654(2) 0.0683(2) 0.0223(8) Uani 1 1 d . . .
C63 C 0.5966(4) -0.1293(3) 0.0007(2) 0.0321(10) Uani 1 1 d . . .
H63 H 0.6276 -0.1484 -0.0440 0.038 Uiso 1 1 calc R . .
C64 C 0.4790(4) -0.1647(3) -0.0023(3) 0.0384(11) Uani 1 1 d . . .
H64 H 0.4290 -0.2075 -0.0492 0.046 Uiso 1 1 calc R . .
C65 C 0.4321(4) -0.1392(2) 0.0615(3) 0.0331(10) Uani 1 1 d . . .
H65 H 0.3503 -0.1650 0.0581 0.040 Uiso 1 1 calc R . .
C66 C 0.5015(4) -0.0767(2) 0.1308(2) 0.0222(8) Uani 1 1 d . . .
C67 C 0.7974(4) -0.0243(2) 0.0672(2) 0.0255(9) Uani 1 1 d . . .
H67 H 0.8447 0.0125 0.1226 0.031 Uiso 1 1 calc R . .
C68 C 0.4488(4) -0.0471(2) 0.2005(2) 0.0250(9) Uani 1 1 d . . .
H68 H 0.5218 -0.0273 0.2496 0.030 Uiso 1 1 calc R . .
C71 C 0.8413(4) 0.1507(2) 0.4047(2) 0.0185(8) Uani 1 1 d . . .
C72 C 0.9706(4) 0.1836(2) 0.4379(2) 0.0211(8) Uani 1 1 d . . .
C73 C 1.0137(4) 0.2234(2) 0.5198(2) 0.0270(9) Uani 1 1 d . . .
H73 H 1.1015 0.2471 0.5443 0.032 Uiso 1 1 calc R . .
C74 C 0.9321(4) 0.2293(2) 0.5659(2) 0.0319(10) Uani 1 1 d . . .
H74 H 0.9639 0.2557 0.6216 0.038 Uiso 1 1 calc R . .
C75 C 0.8047(4) 0.1968(2) 0.5310(2) 0.0284(9) Uani 1 1 d . . .
H75 H 0.7490 0.2019 0.5633 0.034 Uiso 1 1 calc R . .
C76 C 0.7549(4) 0.1568(2) 0.4498(2) 0.0229(8) Uani 1 1 d . . .
C77 C 1.0645(4) 0.1809(2) 0.3896(2) 0.0225(8) Uani 1 1 d . . .
H77 H 1.0201 0.1438 0.3339 0.027 Uiso 1 1 calc R . .
C78 C 0.6125(4) 0.1267(2) 0.4129(2) 0.0266(9) Uani 1 1 d . . .
H78 H 0.5978 0.0834 0.3603 0.032 Uiso 1 1 calc R . .
C81 C 0.8801(4) -0.0808(3) 0.0371(3) 0.0388(11) Uani 1 1 d . . .
H81A H 0.8862 -0.1152 0.0656 0.058 Uiso 1 1 calc R . .
H81B H 0.9653 -0.0514 0.0459 0.058 Uiso 1 1 calc R . .
H81C H 0.8418 -0.1122 -0.0195 0.058 Uiso 1 1 calc R . .
C82 C 0.7739(5) 0.0231(3) 0.0174(3) 0.0413(12) Uani 1 1 d . . .
H82A H 0.7200 0.0586 0.0369 0.062 Uiso 1 1 calc R . .
H82B H 0.7314 -0.0121 -0.0377 0.062 Uiso 1 1 calc R . .
H82C H 0.8553 0.0534 0.0209 0.062 Uiso 1 1 calc R . .
C83 C 0.3867(4) 0.0209(3) 0.2003(3) 0.0345(10) Uani 1 1 d . . .
H83A H 0.4472 0.0614 0.1971 0.052 Uiso 1 1 calc R . .
H83B H 0.3620 0.0424 0.2490 0.052 Uiso 1 1 calc R . .
H83C H 0.3111 0.0024 0.1546 0.052 Uiso 1 1 calc R . .
C84 C 0.3536(4) -0.1100(3) 0.2051(3) 0.0403(11) Uani 1 1 d . . .
H84A H 0.3903 -0.1554 0.2011 0.060 Uiso 1 1 calc R . .
H84B H 0.2755 -0.1252 0.1616 0.060 Uiso 1 1 calc R . .
H84C H 0.3337 -0.0896 0.2556 0.060 Uiso 1 1 calc R . .
C85 C 1.1798(4) 0.1522(3) 0.4197(3) 0.0352(10) Uani 1 1 d . . .
H85A H 1.1516 0.1025 0.4232 0.053 Uiso 1 1 calc R . .
H85B H 1.2301 0.1907 0.4720 0.053 Uiso 1 1 calc R . .
H85C H 1.2321 0.1448 0.3831 0.053 Uiso 1 1 calc R . .
C86 C 1.1061(5) 0.2615(3) 0.3896(3) 0.0377(11) Uani 1 1 d . . .
H86A H 1.0318 0.2771 0.3653 0.057 Uiso 1 1 calc R . .
H86B H 1.1678 0.2595 0.3593 0.057 Uiso 1 1 calc R . .
H86C H 1.1453 0.2995 0.4440 0.057 Uiso 1 1 calc R . .
C87 C 0.5515(4) 0.1904(3) 0.3995(3) 0.0395(11) Uani 1 1 d . . .
H87A H 0.5876 0.2074 0.3639 0.059 Uiso 1 1 calc R . .
H87B H 0.5679 0.2347 0.4501 0.059 Uiso 1 1 calc R . .
H87C H 0.4595 0.1702 0.3758 0.059 Uiso 1 1 calc R . .
C88 C 0.5462(4) 0.0945(3) 0.4619(3) 0.0390(11) Uani 1 1 d . . .
H88A H 0.5911 0.0574 0.4756 0.058 Uiso 1 1 calc R . .
H88B H 0.4580 0.0681 0.4310 0.058 Uiso 1 1 calc R . .
H88C H 0.5472 0.1375 0.5104 0.058 Uiso 1 1 calc R . .
C2 C 0.3765(10) 0.5874(6) -0.0147(6) 0.144(2) Uiso 1 1 d D . .
H2E H 0.3200 0.6132 -0.0406 0.173 Uiso 0.35 1 calc PR A 2
H2F H 0.3793 0.6063 0.0417 0.173 Uiso 0.35 1 calc PR A 2
H2C H 0.4274 0.6168 -0.0342 0.173 Uiso 0.65 1 d PR A 1
H2D H 0.3678 0.5328 -0.0442 0.173 Uiso 0.65 1 d PR A 1
C1A C 0.2504(11) 0.6095(10) -0.0155(9) 0.144(2) Uiso 0.65 1 d PD B 1
H1AA H 0.2265 0.6293 -0.0567 0.216 Uiso 0.65 1 calc PR B 1
H1AB H 0.2570 0.6500 0.0360 0.216 Uiso 0.65 1 calc PR B 1
H1AC H 0.1857 0.5636 -0.0263 0.216 Uiso 0.65 1 calc PR B 1
O1A O 0.4320(8) 0.6090(6) 0.0656(6) 0.144(2) Uiso 0.65 1 d PD B 1
C4A C 0.4687(13) 0.6889(8) 0.1064(9) 0.144(2) Uiso 0.65 1 d PD B 1
H4AA H 0.4657 0.7042 0.1617 0.173 Uiso 0.65 1 calc PR B 1
H4AB H 0.4133 0.7154 0.0807 0.173 Uiso 0.65 1 calc PR B 1
C5A C 0.6026(12) 0.7084(9) 0.1034(10) 0.144(2) Uiso 0.65 1 d PD B 1
H5AA H 0.6343 0.7651 0.1276 0.216 Uiso 0.65 1 calc PR B 1
H5AB H 0.6042 0.6885 0.0483 0.216 Uiso 0.65 1 calc PR B 1
H5AC H 0.6567 0.6844 0.1323 0.216 Uiso 0.65 1 calc PR B 1
C1B C 0.331(2) 0.5004(8) -0.0545(17) 0.144(2) Uiso 0.35 1 d PD B 2
H1BA H 0.3016 0.4846 -0.1118 0.216 Uiso 0.35 1 calc PR B 2
H1BB H 0.2601 0.4841 -0.0362 0.216 Uiso 0.35 1 calc PR B 2
H1BC H 0.4003 0.4756 -0.0414 0.216 Uiso 0.35 1 calc PR B 2
O1B O 0.4966(13) 0.6020(10) -0.0227(10) 0.144(2) Uiso 0.35 1 d PD B 2
C4B C 0.5937(16) 0.6062(13) 0.0393(16) 0.144(2) Uiso 0.35 1 d PD B 2
H4BA H 0.6443 0.5670 0.0214 0.173 Uiso 0.35 1 calc PR B 2
H4BB H 0.5607 0.5985 0.0810 0.173 Uiso 0.35 1 calc PR B 2
C5B C 0.672(2) 0.6884(14) 0.0681(16) 0.144(2) Uiso 0.35 1 d PD B 2
H5BA H 0.7624 0.6875 0.0780 0.216 Uiso 0.35 1 calc PR B 2
H5BB H 0.6564 0.7214 0.1170 0.216 Uiso 0.35 1 calc PR B 2
H5BC H 0.6475 0.7093 0.0278 0.216 Uiso 0.35 1 calc PR B 2

loop_
_atom_site_aniso_label
_atom_site_aniso_U_11
_atom_site_aniso_U_22
_atom_site_aniso_U_33
_atom_site_aniso_U_23
_atom_site_aniso_U_13
_atom_site_aniso_U_12
Ru1 0.02109(17) 0.01698(17) 0.01541(15) 0.00416(12) 0.00484(12) 0.00287(12)
Ru2 0.01828(16) 0.01824(17) 0.02132(16) 0.01070(13) 0.00466(12) 0.00465(12)
Si1 0.0230(6) 0.0262(6) 0.0297(6) 0.0126(5) 0.0108(5) 0.0110(5)
Si2 0.0246(6) 0.0218(6) 0.0221(5) 0.0101(5) 0.0080(4) 0.0105(4)
Cl11 0.0505(7) 0.0386(7) 0.0495(7) 0.0203(6) 0.0297(6) 0.0298(6)
Cl12 0.0283(6) 0.0351(6) 0.0473(6) 0.0209(5) 0.0166(5) 0.0072(4)
Cl13 0.0341(6) 0.0404(7) 0.0414(6) 0.0158(5) 0.0050(5) 0.0130(5)
Cl21 0.0596(7) 0.0243(6) 0.0320(6) 0.0095(5) 0.0171(5) 0.0202(5)
Cl22 0.0305(6) 0.0498(7) 0.0312(5) 0.0203(5) 0.0096(4) 0.0231(5)
Cl23 0.0295(5) 0.0315(6) 0.0331(5) 0.0141(5) 0.0121(4) 0.0061(4)
N11 0.038(2) 0.0137(17) 0.0162(15) 0.0036(13) 0.0083(14) 0.0083(14)
N12 0.0251(17) 0.0167(17) 0.0147(15) 0.0037(13) 0.0024(12) 0.0046(13)
N21 0.0198(16) 0.0151(16) 0.0138(14) 0.0056(12) 0.0036(12) 0.0049(12)
N22 0.0179(16) 0.0172(17) 0.0149(15) 0.0050(13) 0.0057(12) 0.0050(12)
C11 0.037(3) 0.047(3) 0.018(2) -0.006(2) 0.0098(18) 0.000(2)
C12 0.035(2) 0.031(3) 0.017(2) -0.0019(18) 0.0046(17) -0.0045(19)
C13 0.025(2) 0.035(3) 0.0166(19) 0.0087(18) -0.0042(16) -0.0016(18)
C14 0.032(2) 0.046(3) 0.026(2) 0.022(2) -0.0043(18) 0.001(2)
C15 0.033(3) 0.059(3) 0.020(2) 0.019(2) 0.0065(18) -0.001(2)
C16 0.0195(19) 0.018(2) 0.0145(17) 0.0033(15) 0.0012(14) 0.0053(15)
C17 0.059(3) 0.023(2) 0.019(2) 0.0077(17) 0.0172(19) 0.017(2)
C18 0.047(3) 0.023(2) 0.0161(19) 0.0035(17) 0.0090(17) 0.0097(19)
C21 0.044(3) 0.044(3) 0.078(4) 0.049(3) 0.030(3) 0.019(2)
C22 0.037(3) 0.036(3) 0.060(3) 0.029(3) 0.015(2) -0.002(2)
C23 0.030(2) 0.047(3) 0.049(3) 0.038(2) 0.018(2) 0.011(2)
C24 0.033(2) 0.057(3) 0.036(2) 0.033(2) 0.015(2) 0.016(2)
C25 0.037(3) 0.057(3) 0.044(3) 0.040(3) 0.012(2) 0.012(2)
C26 0.0135(17) 0.0183(19) 0.0149(17) 0.0070(15) 0.0063(13) 0.0034(14)
C27 0.028(2) 0.020(2) 0.0181(18) 0.0102(16) 0.0057(15) 0.0077(16)
C28 0.031(2) 0.0128(19) 0.0199(19) 0.0075(15) 0.0066(16) 0.0065(16)
C31 0.043(2) 0.017(2) 0.0181(19) 0.0080(16) 0.0146(17) 0.0079(18)
C32 0.052(3) 0.024(2) 0.019(2) 0.0102(17) 0.0148(18) 0.013(2)
C33 0.064(3) 0.026(2) 0.030(2) 0.0183(19) 0.027(2) 0.023(2)
C34 0.066(3) 0.016(2) 0.033(2) 0.0089(19) 0.030(2) 0.010(2)
C35 0.049(3) 0.022(2) 0.033(2) 0.0075(19) 0.027(2) 0.001(2)
C36 0.043(3) 0.020(2) 0.026(2) 0.0097(17) 0.0219(19) 0.0051(18)
C37 0.059(3) 0.028(3) 0.027(2) 0.0115(19) 0.006(2) 0.022(2)
C38 0.033(2) 0.026(2) 0.033(2) 0.0068(19) 0.0161(19) 0.0022(18)
C41 0.026(2) 0.0141(19) 0.0150(17) 0.0018(15) 0.0045(15) 0.0057(15)
C42 0.027(2) 0.021(2) 0.0155(18) 0.0005(16) 0.0050(15) 0.0051(16)
C43 0.037(2) 0.020(2) 0.025(2) 0.0049(17) 0.0073(18) 0.0006(18)
C44 0.045(3) 0.021(2) 0.030(2) 0.0104(18) 0.0094(19) 0.0072(19)
C45 0.034(2) 0.026(2) 0.027(2) 0.0088(18) 0.0040(18) 0.0133(19)
C46 0.026(2) 0.015(2) 0.0174(18) 0.0010(15) 0.0043(15) 0.0036(16)
C47 0.026(2) 0.020(2) 0.030(2) -0.0003(17) 0.0005(17) 0.0047(17)
C48 0.024(2) 0.025(2) 0.030(2) 0.0078(18) 0.0006(17) 0.0055(17)
C51 0.056(3) 0.037(3) 0.041(3) 0.014(2) 0.007(2) 0.020(2)
C52 0.096(5) 0.062(4) 0.030(3) 0.017(3) 0.008(3) 0.036(3)
C53 0.058(3) 0.054(4) 0.050(3) 0.014(3) 0.033(3) 0.023(3)
C54 0.029(2) 0.041(3) 0.047(3) 0.007(2) 0.014(2) 0.003(2)
C55 0.032(3) 0.026(3) 0.059(3) -0.002(2) 0.007(2) -0.002(2)
C56 0.040(3) 0.050(3) 0.032(2) 0.010(2) -0.004(2) 0.012(2)
C57 0.036(3) 0.057(4) 0.042(3) 0.011(3) 0.010(2) 0.005(2)
C58 0.033(3) 0.038(3) 0.033(2) 0.009(2) -0.0039(19) 0.010(2)
C61 0.0225(19) 0.0151(19) 0.0125(17) 0.0025(14) 0.0007(14) 0.0049(15)
C62 0.022(2) 0.025(2) 0.0199(19) 0.0084(16) 0.0044(15) 0.0094(16)
C63 0.034(2) 0.032(3) 0.020(2) -0.0002(18) 0.0063(17) 0.0080(19)
C64 0.038(3) 0.029(3) 0.026(2) -0.0059(19) -0.0001(19) -0.003(2)
C65 0.025(2) 0.026(2) 0.036(2) 0.0064(19) 0.0014(18) -0.0041(18)
C66 0.023(2) 0.020(2) 0.0205(19) 0.0067(16) 0.0031(15) 0.0038(16)
C67 0.027(2) 0.029(2) 0.0160(18) 0.0048(17) 0.0071(16) 0.0031(17)
C68 0.022(2) 0.030(2) 0.024(2) 0.0122(18) 0.0068(16) 0.0037(17)
C71 0.026(2) 0.0146(19) 0.0124(17) 0.0032(14) 0.0044(14) 0.0061(15)
C72 0.025(2) 0.016(2) 0.0198(19) 0.0054(15) 0.0055(15) 0.0070(16)
C73 0.026(2) 0.024(2) 0.023(2) 0.0048(17) -0.0007(16) 0.0023(17)
C74 0.043(3) 0.029(2) 0.0156(19) 0.0032(17) 0.0041(18) 0.006(2)
C75 0.035(2) 0.030(2) 0.019(2) 0.0065(17) 0.0113(17) 0.0090(19)
C76 0.025(2) 0.021(2) 0.0197(19) 0.0063(16) 0.0046(15) 0.0047(16)
C77 0.020(2) 0.019(2) 0.0228(19) 0.0033(16) 0.0057(15) 0.0014(15)
C78 0.025(2) 0.028(2) 0.026(2) 0.0064(18) 0.0110(16) 0.0082(17)
C81 0.037(3) 0.053(3) 0.030(2) 0.011(2) 0.019(2) 0.017(2)
C82 0.053(3) 0.042(3) 0.029(2) 0.016(2) 0.013(2) 0.004(2)
C83 0.034(2) 0.043(3) 0.033(2) 0.017(2) 0.0156(19) 0.015(2)
C84 0.030(2) 0.047(3) 0.050(3) 0.024(2) 0.017(2) 0.005(2)
C85 0.028(2) 0.035(3) 0.034(2) 0.006(2) 0.0049(18) 0.0097(19)
C86 0.044(3) 0.032(3) 0.039(3) 0.013(2) 0.019(2) 0.007(2)
C87 0.032(3) 0.041(3) 0.042(3) 0.010(2) 0.010(2) 0.015(2)
C88 0.030(2) 0.050(3) 0.037(3) 0.015(2) 0.016(2) 0.006(2)

loop_
_atom_type_symbol
_atom_type_description
_atom_type_scat_dispersion_real
_atom_type_scat_dispersion_imag
_atom_type_scat_source
C C 0.0033 0.0016 'International Tables Vol C Tables 4.2.6.8 and 6.1.1.4'
H H 0.0000 0.0000 'International Tables Vol C Tables 4.2.6.8 and 6.1.1.4'
N N 0.0061 0.0033 'International Tables Vol C Tables 4.2.6.8 and 6.1.1.4'
O O 0.0106 0.0060 'International Tables Vol C Tables 4.2.6.8 and 6.1.1.4'
Si Si 0.0817 0.0704 'International Tables Vol C Tables 4.2.6.8 and 6.1.1.4'
Cl Cl 0.1484 0.1585 'International Tables Vol C Tables 4.2.6.8 and 6.1.1.4'
Ru Ru -1.2594 0.8363 'International Tables Vol C Tables 4.2.6.8 and 6.1.1.4'

loop_
_geom_angle_atom_site_label_1
_geom_angle_atom_site_label_2
_geom_angle_atom_site_label_3
_geom_angle
C16 Ru1 C11 145.47(16)
C16 Ru1 C15 155.28(16)
C11 Ru1 C15 37.37(18)
C16 Ru1 C12 109.75(15)
C11 Ru1 C12 37.05(15)
C15 Ru1 C12 62.01(16)
C16 Ru1 Si1 107.97(10)
C11 Ru1 Si1 96.99(12)
C15 Ru1 Si1 93.09(12)
C12 Ru1 Si1 130.43(12)
C16 Ru1 C14 118.25(16)
C11 Ru1 C14 61.62(19)
C15 Ru1 C14 37.04(17)
C12 Ru1 C14 61.15(17)
Si1 Ru1 C14 123.08(11)
C16 Ru1 C13 97.75(14)
C11 Ru1 C13 61.25(17)
C15 Ru1 C13 61.20(15)
C12 Ru1 C13 36.65(16)
Si1 Ru1 C13 154.11(11)
C14 Ru1 C13 35.97(15)
C16 Ru1 H1A 77.3(16)
C11 Ru1 H1A 94.9(16)
C15 Ru1 H1A 125.5(16)
C12 Ru1 H1A 97.1(16)
Si1 Ru1 H1A 61.6(15)
C14 Ru1 H1A 155.9(16)
C13 Ru1 H1A 129.5(16)
C16 Ru1 H1B 78(2)
C11 Ru1 H1B 136(2)
C15 Ru1 H1B 101(2)
C12 Ru1 H1B 154(2)
Si1 Ru1 H1B 65(2)
C14 Ru1 H1B 93(2)
C13 Ru1 H1B 119(2)
H1A Ru1 H1B 109(3)
C26 Ru2 C25 147.12(17)
C26 Ru2 C21 157.06(16)
C25 Ru2 C21 37.25(19)
C26 Ru2 Si2 103.74(9)
C25 Ru2 Si2 99.11(13)
C21 Ru2 Si2 94.90(13)
C26 Ru2 C24 112.09(15)
C25 Ru2 C24 36.74(17)
C21 Ru2 C24 61.47(19)
Si2 Ru2 C24 132.31(11)
C26 Ru2 C22 119.99(16)
C25 Ru2 C22 61.46(18)
C21 Ru2 C22 37.08(17)
Si2 Ru2 C22 124.42(14)
C24 Ru2 C22 60.53(18)
C26 Ru2 C23 100.49(14)
C25 Ru2 C23 60.56(16)
C21 Ru2 C23 60.77(17)
Si2 Ru2 C23 155.54(12)
C24 Ru2 C23 35.85(16)
C22 Ru2 C23 35.79(17)
C26 Ru2 H2A 78.0(19)
C25 Ru2 H2A 133.7(19)
C21 Ru2 H2A 98.3(19)
Si2 Ru2 H2A 65.3(19)
C24 Ru2 H2A 151.1(19)
C22 Ru2 H2A 90.7(19)
C23 Ru2 H2A 117.5(19)
C26 Ru2 H2B 79.0(17)
C25 Ru2 H2B 92.9(16)
C21 Ru2 H2B 122.7(16)
Si2 Ru2 H2B 59.6(16)
C24 Ru2 H2B 97.1(16)
C22 Ru2 H2B 154.0(16)
C23 Ru2 H2B 129.6(16)
H2A Ru2 H2B 112(2)
H1A Si1 Cl13 95.4(12)
H1A Si1 Cl11 93.1(12)
Cl13 Si1 Cl11 100.12(7)
H1A Si1 Cl12 157.2(12)
Cl13 Si1 Cl12 101.77(7)
Cl11 Si1 Cl12 98.42(6)
H1A Si1 H1B 72(2)
Cl13 Si1 H1B 104.0(17)
Cl11 Si1 H1B 152.4(17)
Cl12 Si1 H1B 89.7(17)
H1A Si1 Ru1 40.0(12)
Cl13 Si1 Ru1 121.09(6)
Cl11 Si1 Ru1 114.45(6)
Cl12 Si1 Ru1 117.34(6)
H1B Si1 Ru1 40.2(17)
H2B Si2 Cl23 94.0(12)
H2B Si2 Cl21 159.2(12)
Cl23 Si2 Cl21 100.74(6)
H2B Si2 Cl22 92.7(13)
Cl23 Si2 Cl22 101.38(6)
Cl21 Si2 Cl22 98.64(6)
H2B Si2 H2A 75.0(18)
Cl23 Si2 H2A 106.4(13)
Cl21 Si2 H2A 86.7(13)
Cl22 Si2 H2A 150.2(13)
H2B Si2 Ru2 41.5(12)
Cl23 Si2 Ru2 119.88(6)
Cl21 Si2 Ru2 117.65(6)
Cl22 Si2 Ru2 115.14(5)
H2A Si2 Ru2 39.9(13)
H2B Si2 H2B 0(3)
Cl23 Si2 H2B 94.0(12)
Cl21 Si2 H2B 159.2(12)
Cl22 Si2 H2B 92.7(13)
H2A Si2 H2B 75.0(18)
Ru2 Si2 H2B 41.5(12)
C16 N11 C17 112.0(3)
C16 N11 C31 127.0(3)
C17 N11 C31 120.7(3)
C16 N12 C18 111.2(3)
C16 N12 C41 127.4(3)
C18 N12 C41 120.6(3)
C26 N21 C27 111.1(3)
C26 N21 C61 128.0(3)
C27 N21 C61 120.5(3)
C26 N22 C28 112.0(3)
C26 N22 C71 126.4(3)
C28 N22 C71 121.1(3)
C15 C11 C12 108.6(4)
C15 C11 Ru1 71.6(2)
C12 C11 Ru1 73.3(2)
C15 C11 H11 125.6
C12 C11 H11 125.6
Ru1 C11 H11 125.6
C11 C12 C13 107.4(4)
C11 C12 Ru1 69.7(2)
C13 C12 Ru1 73.5(2)
C11 C12 H12 126.2
C13 C12 H12 126.2
Ru1 C12 H12 126.2
C14 C13 C12 108.1(4)
C14 C13 Ru1 71.1(2)
C12 C13 Ru1 69.9(2)
C14 C13 H13 125.9
C12 C13 H13 125.9
Ru1 C13 H13 125.9
C13 C14 C15 108.1(4)
C13 C14 Ru1 72.9(2)
C15 C14 Ru1 69.1(2)
C13 C14 H14 125.9
C15 C14 H14 125.9
Ru1 C14 H14 125.9
C11 C15 C14 107.8(4)
C11 C15 Ru1 71.0(2)
C14 C15 Ru1 73.9(2)
C11 C15 H15 125.9
C14 C15 H15 125.9
Ru1 C15 H15 125.9
N11 C16 N12 103.1(3)
N11 C16 Ru1 127.7(3)
N12 C16 Ru1 129.2(3)
C18 C17 N11 106.5(3)
C18 C17 H17 126.7
N11 C17 H17 126.7
C17 C18 N12 107.1(3)
C17 C18 H18 126.4
N12 C18 H18 126.4
C25 C21 C22 107.6(5)
C25 C21 Ru2 71.1(3)
C22 C21 Ru2 73.8(3)
C25 C21 H21 126.0
C22 C21 H21 126.0
Ru2 C21 H21 126.0
C23 C22 C21 107.6(5)
C23 C22 Ru2 73.6(2)
C21 C22 Ru2 69.1(2)
C23 C22 H22 126.1
C21 C22 H22 126.1
Ru2 C22 H22 126.1
C24 C23 C22 108.5(4)
C24 C23 Ru2 70.3(2)
C22 C23 Ru2 70.7(2)
C24 C23 H23 125.7
C22 C23 H23 125.7
Ru2 C23 H23 125.7
C23 C24 C25 107.9(5)
C23 C24 Ru2 73.8(2)
C25 C24 Ru2 69.3(2)
C23 C24 H24 126.0
C25 C24 H24 126.0
Ru2 C24 H24 126.0
C24 C25 C21 108.4(4)
C24 C25 Ru2 73.9(2)
C21 C25 Ru2 71.6(2)
C24 C25 H25 125.6
C21 C25 H25 125.6
Ru2 C25 H25 125.6
N22 C26 N21 102.8(3)
N22 C26 Ru2 127.1(2)
N21 C26 Ru2 129.9(3)
C28 C27 N21 107.6(3)
C28 C27 H27 126.2
N21 C27 H27 126.2
C27 C28 N22 106.4(3)
C27 C28 H28 126.8
N22 C28 H28 126.8
C32 C31 C36 122.6(4)
C32 C31 N11 118.6(4)
C36 C31 N11 118.6(4)
C33 C32 C31 117.0(4)
C33 C32 C37 120.4(4)
C31 C32 C37 122.6(4)
C34 C33 C32 121.2(4)
C34 C33 H33 119.4
C32 C33 H33 119.4
C35 C34 C33 120.4(4)
C35 C34 H34 119.8
C33 C34 H34 119.8
C34 C35 C36 121.2(4)
C34 C35 H35 119.4
C36 C35 H35 119.4
C35 C36 C31 117.6(4)
C35 C36 C38 120.2(4)
C31 C36 C38 122.2(4)
C32 C37 C51 112.1(4)
C32 C37 C52 109.8(4)
C51 C37 C52 110.0(4)
C32 C37 H37 108.3
C51 C37 H37 108.3
C52 C37 H37 108.3
C36 C38 C54 113.7(4)
C36 C38 C53 110.9(4)
C54 C38 C53 109.0(4)
C36 C38 H38 107.7
C54 C38 H38 107.7
C53 C38 H38 107.7
C46 C41 C42 122.8(4)
C46 C41 N12 117.6(3)
C42 C41 N12 119.3(3)
C43 C42 C41 117.2(4)
C43 C42 C47 120.8(4)
C41 C42 C47 121.9(4)
C44 C43 C42 121.7(4)
C44 C43 H43 119.2
C42 C43 H43 119.2
C43 C44 C45 119.9(4)
C43 C44 H44 120.1
C45 C44 H44 120.1
C44 C45 C46 121.5(4)
C44 C45 H45 119.3
C46 C45 H45 119.3
C45 C46 C41 116.9(3)
C45 C46 C48 120.4(4)
C41 C46 C48 122.6(3)
C42 C47 C55 113.1(4)
C42 C47 C56 110.7(3)
C55 C47 C56 110.8(4)
C42 C47 H47 107.3
C55 C47 H47 107.3
C56 C47 H47 107.3
C46 C48 C58 113.1(4)
C46 C48 C57 110.7(3)
C58 C48 C57 109.5(4)
C46 C48 H48 107.8
C58 C48 H48 107.8
C57 C48 H48 107.8
C37 C51 H51A 109.5
C37 C51 H51B 109.5
H51A C51 H51B 109.5
C37 C51 H51C 109.5
H51A C51 H51C 109.5
H51B C51 H51C 109.5
C37 C52 H52A 109.5
C37 C52 H52B 109.5
H52A C52 H52B 109.5
C37 C52 H52C 109.5
H52A C52 H52C 109.5
H52B C52 H52C 109.5
C38 C53 H53A 109.5
C38 C53 H53B 109.5
H53A C53 H53B 109.5
C38 C53 H53C 109.5
H53A C53 H53C 109.5
H53B C53 H53C 109.5
C38 C54 H54A 109.5
C38 C54 H54B 109.5
H54A C54 H54B 109.5
C38 C54 H54C 109.5
H54A C54 H54C 109.5
H54B C54 H54C 109.5
C47 C55 H55A 109.5
C47 C55 H55B 109.5
H55A C55 H55B 109.5
C47 C55 H55C 109.5
H55A C55 H55C 109.5
H55B C55 H55C 109.5
C47 C56 H56A 109.5
C47 C56 H56B 109.5
H56A C56 H56B 109.5
C47 C56 H56C 109.5
H56A C56 H56C 109.5
H56B C56 H56C 109.5
C48 C57 H57A 109.5
C48 C57 H57B 109.5
H57A C57 H57B 109.5
C48 C57 H57C 109.5
H57A C57 H57C 109.5
H57B C57 H57C 109.5
C48 C58 H58A 109.5
C48 C58 H58B 109.5
H58A C58 H58B 109.5
C48 C58 H58C 109.5
H58A C58 H58C 109.5
H58B C58 H58C 109.5
C62 C61 C66 122.8(3)
C62 C61 N21 119.0(3)
C66 C61 N21 117.9(3)
C61 C62 C63 117.0(4)
C61 C62 C67 123.3(3)
C63 C62 C67 119.6(3)
C64 C63 C62 121.2(4)
C64 C63 H63 119.4
C62 C63 H63 119.4
C63 C64 C65 120.8(4)
C63 C64 H64 119.6
C65 C64 H64 119.6
C64 C65 C66 121.4(4)
C64 C65 H65 119.3
C66 C65 H65 119.3
C65 C66 C61 116.7(4)
C65 C66 C68 121.6(4)
C61 C66 C68 121.7(3)
C62 C67 C82 109.9(3)
C62 C67 C81 112.4(4)
C82 C67 C81 110.3(3)
C62 C67 H67 108.0
C82 C67 H67 108.0
C81 C67 H67 108.0
C66 C68 C84 113.4(3)
C66 C68 C83 111.5(3)
C84 C68 C83 109.0(3)
C66 C68 H68 107.6
C84 C68 H68 107.6
C83 C68 H68 107.6
C72 C71 C76 123.0(3)
C72 C71 N22 119.4(3)
C76 C71 N22 117.5(3)
C71 C72 C73 117.0(3)
C71 C72 C77 123.6(3)
C73 C72 C77 119.4(3)
C74 C73 C72 121.6(4)
C74 C73 H73 119.2
C72 C73 H73 119.2
C75 C74 C73 119.8(4)
C75 C74 H74 120.1
C73 C74 H74 120.1
C74 C75 C76 121.7(4)
C74 C75 H75 119.1
C76 C75 H75 119.1
C75 C76 C71 116.9(4)
C75 C76 C78 120.2(3)
C71 C76 C78 122.8(3)
C85 C77 C72 112.0(3)
C85 C77 C86 110.4(3)
C72 C77 C86 110.1(3)
C85 C77 H77 108.1
C72 C77 H77 108.1
C86 C77 H77 108.1
C76 C78 C87 110.3(3)
C76 C78 C88 113.6(3)
C87 C78 C88 109.3(3)
C76 C78 H78 107.8
C87 C78 H78 107.8
C88 C78 H78 107.8
C67 C81 H81A 109.5
C67 C81 H81B 109.5
H81A C81 H81B 109.5
C67 C81 H81C 109.5
H81A C81 H81C 109.5
H81B C81 H81C 109.5
C67 C82 H82A 109.5
C67 C82 H82B 109.5
H82A C82 H82B 109.5
C67 C82 H82C 109.5
H82A C82 H82C 109.5
H82B C82 H82C 109.5
C68 C83 H83A 109.5
C68 C83 H83B 109.5
H83A C83 H83B 109.5
C68 C83 H83C 109.5
H83A C83 H83C 109.5
H83B C83 H83C 109.5
C68 C84 H84A 109.5
C68 C84 H84B 109.5
H84A C84 H84B 109.5
C68 C84 H84C 109.5
H84A C84 H84C 109.5
H84B C84 H84C 109.5
C77 C85 H85A 109.5
C77 C85 H85B 109.5
H85A C85 H85B 109.5
C77 C85 H85C 109.5
H85A C85 H85C 109.5
H85B C85 H85C 109.5
C77 C86 H86A 109.5
C77 C86 H86B 109.5
H86A C86 H86B 109.5
C77 C86 H86C 109.5
H86A C86 H86C 109.5
H86B C86 H86C 109.5
C78 C87 H87A 109.5
C78 C87 H87B 109.5
H87A C87 H87B 109.5
C78 C87 H87C 109.5
H87A C87 H87C 109.5
H87B C87 H87C 109.5
C78 C88 H88A 109.5
C78 C88 H88B 109.5
H88A C88 H88B 109.5
C78 C88 H88C 109.5
H88A C88 H88C 109.5
H88B C88 H88C 109.5
O1B C2 C1B 105.1(8)
O1A C2 C1A 101.6(7)
O1B C2 H2E 110.7
C1B C2 H2E 110.7
O1B C2 H2F 110.7
C1B C2 H2F 110.7
H2E C2 H2F 108.8
O1A C2 H2C 109.6
C1A C2 H2C 111.8
O1A C2 H2D 111.7
C1A C2 H2D 112.6
H2C C2 H2D 109.4
C2 C1A H1AA 109.5
C2 C1A H1AB 109.5
C2 C1A H1AC 109.5
C4A O1A C2 112.4(11)
O1A C4A C5A 103.9(8)
O1A C4A H4AA 111.0
C5A C4A H4AA 111.0
O1A C4A H4AB 111.0
C5A C4A H4AB 111.0
H4AA C4A H4AB 109.0
C2 C1B H1BA 109.5
C2 C1B H1BB 109.5
H1BA C1B H1BB 109.5
C2 C1B H1BC 109.5
H1BA C1B H1BC 109.5
H1BB C1B H1BC 109.5
C4B O1B C2 115.0(14)
O1B C4B C5B 102.7(9)
O1B C4B H4BA 111.2
C5B C4B H4BA 111.2
O1B C4B H4BB 111.2
C5B C4B H4BB 111.2
H4BA C4B H4BB 109.1
C4B C5B H5BA 109.5
C4B C5B H5BB 109.5
H5BA C5B H5BB 109.5
C4B C5B H5BC 109.5
H5BA C5B H5BC 109.5
H5BB C5B H5BC 109.5

loop_
_geom_bond_atom_site_label_1
_geom_bond_atom_site_label_2
_geom_bond_distance
Ru1 C16 2.057(4)
Ru1 C11 2.199(4)
Ru1 C15 2.206(4)
Ru1 C12 2.245(4)
Ru1 Si1 2.2474(11)
Ru1 C14 2.269(4)
Ru1 C13 2.293(4)
Ru1 H1A 1.47(4)
Ru1 H1B 1.50(6)
Ru2 C26 2.052(4)
Ru2 C25 2.198(4)
Ru2 C21 2.204(4)
Ru2 Si2 2.2529(11)
Ru2 C24 2.257(4)
Ru2 C22 2.266(4)
Ru2 C23 2.303(4)
Ru2 H2A 1.50(5)
Ru2 H2B 1.52(4)
Si1 H1A 2.02(4)
Si1 Cl13 2.0723(16)
Si1 Cl11 2.0979(15)
Si1 Cl12 2.1035(15)
Si1 H1B 2.12(6)
Si2 H2B 1.98(4)
Si2 Cl23 2.0667(14)
Si2 Cl21 2.0997(15)
Si2 Cl22 2.1035(15)
Si2 H2A 2.12(5)
Si2 H2B 1.98(4)
N11 C16 1.358(5)
N11 C17 1.386(5)
N11 C31 1.449(5)
N12 C16 1.372(5)
N12 C18 1.385(5)
N12 C41 1.443(5)
N21 C26 1.373(4)
N21 C27 1.383(5)
N21 C61 1.454(4)
N22 C26 1.370(5)
N22 C28 1.383(5)
N22 C71 1.453(4)
C11 C15 1.411(7)
C11 C12 1.413(6)
C11 H11 1.0000
C12 C13 1.427(6)
C12 H12 1.0000
C13 C14 1.409(6)
C13 H13 1.0000
C14 C15 1.423(7)
C14 H14 1.0000
C15 H15 1.0000
C17 C18 1.335(6)
C17 H17 0.9500
C18 H18 0.9500
C21 C25 1.406(7)
C21 C22 1.422(7)
C21 H21 1.0000
C22 C23 1.404(7)
C22 H22 1.0000
C23 C24 1.404(6)
C23 H23 1.0000
C24 C25 1.405(7)
C24 H24 1.0000
C25 H25 1.0000
C27 C28 1.335(5)
C27 H27 0.9500
C28 H28 0.9500
C31 C32 1.403(6)
C31 C36 1.406(6)
C32 C33 1.398(6)
C32 C37 1.504(6)
C33 C34 1.380(7)
C33 H33 0.9500
C34 C35 1.379(6)
C34 H34 0.9500
C35 C36 1.383(6)
C35 H35 0.9500
C36 C38 1.521(6)
C37 C51 1.533(7)
C37 C52 1.544(6)
C37 H37 1.0000
C38 C54 1.531(6)
C38 C53 1.541(6)
C38 H38 1.0000
C41 C46 1.399(5)
C41 C42 1.402(5)
C42 C43 1.383(6)
C42 C47 1.511(6)
C43 C44 1.371(6)
C43 H43 0.9500
C44 C45 1.385(6)
C44 H44 0.9500
C45 C46 1.389(5)
C45 H45 0.9500
C46 C48 1.506(5)
C47 C55 1.521(6)
C47 C56 1.535(6)
C47 H47 1.0000
C48 C58 1.529(6)
C48 C57 1.532(6)
C48 H48 1.0000
C51 H51A 0.9800
C51 H51B 0.9800
C51 H51C 0.9800
C52 H52A 0.9800
C52 H52B 0.9800
C52 H52C 0.9800
C53 H53A 0.9800
C53 H53B 0.9800
C53 H53C 0.9800
C54 H54A 0.9800
C54 H54B 0.9800
C54 H54C 0.9800
C55 H55A 0.9800
C55 H55B 0.9800
C55 H55C 0.9800
C56 H56A 0.9800
C56 H56B 0.9800
C56 H56C 0.9800
C57 H57A 0.9800
C57 H57B 0.9800
C57 H57C 0.9800
C58 H58A 0.9800
C58 H58B 0.9800
C58 H58C 0.9800
C61 C62 1.392(5)
C61 C66 1.420(5)
C62 C63 1.401(5)
C62 C67 1.510(5)
C63 C64 1.368(6)
C63 H63 0.9500
C64 C65 1.373(6)
C64 H64 0.9500
C65 C66 1.387(5)
C65 H65 0.9500
C66 C68 1.512(5)
C67 C82 1.520(6)
C67 C81 1.528(6)
C67 H67 1.0000
C68 C84 1.526(6)
C68 C83 1.527(6)
C68 H68 1.0000
C71 C72 1.390(5)
C71 C76 1.405(5)
C72 C73 1.395(5)
C72 C77 1.523(5)
C73 C74 1.377(6)
C73 H73 0.9500
C74 C75 1.372(6)
C74 H74 0.9500
C75 C76 1.389(5)
C75 H75 0.9500
C76 C78 1.517(5)
C77 C85 1.522(6)
C77 C86 1.533(6)
C77 H77 1.0000
C78 C87 1.518(6)
C78 C88 1.537(6)
C78 H78 1.0000
C81 H81A 0.9800
C81 H81B 0.9800
C81 H81C 0.9800
C82 H82A 0.9800
C82 H82B 0.9800
C82 H82C 0.9800
C83 H83A 0.9800
C83 H83B 0.9800
C83 H83C 0.9800
C84 H84A 0.9800
C84 H84B 0.9800
C84 H84C 0.9800
C85 H85A 0.9800
C85 H85B 0.9800
C85 H85C 0.9800
C86 H86A 0.9800
C86 H86B 0.9800
C86 H86C 0.9800
C87 H87A 0.9800
C87 H87B 0.9800
C87 H87C 0.9800
C88 H88A 0.9800
C88 H88B 0.9800
C88 H88C 0.9800
C2 O1B 1.377(10)
C2 O1A 1.391(9)
C2 C1B 1.502(7)
C2 C1A 1.503(7)
C2 H2E 0.9900
C2 H2F 0.9900
C2 H2C 0.9600
C2 H2D 0.9599
C1A H1AA 0.9800
C1A H1AB 0.9800
C1A H1AC 0.9800
O1A C4A 1.380(10)
C4A C5A 1.501(7)
C4A H4AA 0.9900
C4A H4AB 0.9900
C5A H5AA 0.9800
C5A H5AB 0.9800
C5A H5AC 0.9800
C1B H2D 0.6305
C1B H1BA 0.9800
C1B H1BB 0.9800
C1B H1BC 0.9800
O1B C4B 1.375(11)
O1B H2C 0.8568
C4B C5B 1.517(7)
C4B H4BA 0.9900
C4B H4BB 0.9900
C5B H5BA 0.9800
C5B H5BB 0.9800
C5B H5BC 0.9800
